data_7221883
loop_
_publ_author_name
'Kurteva, Vanya'
'Shivatchev, Boris'
'Petrova, Rosica'
'Antonov, Liudmil'
'Lubenov, Lubomir A.'
'Atanassova, Maria'
'Simova, Svetlana'

_publ_section_title
;
 Conformational behaviour of
 3-methyl-4-(4-methylbenzoyl)-1-phenyl-pyrazol-5-one: a sudden story of
 three desmotrops
;
_journal_name_full 'RSC Adv.'
_journal_paper_doi 10.1039/C5RA11858A
_journal_year 2015
_chemical_formula_moiety 'C18 H16 N2 O2'
_chemical_formula_sum 'C18 H16 N2 O2'
_chemical_formula_weight 292.33
_space_group_crystal_system monoclinic
_space_group_IT_number 14
_space_group_name_Hall '-P 2ybc'
_space_group_name_H-M_alt 'P 1 21/c 1'
_symmetry_space_group_name_Hall '-P 2ybc'
_symmetry_space_group_name_H-M 'P 1 21/c 1'
_atom_sites_solution_hydrogens geom
_audit_creation_date 2015-05-25T16:37:18-00:00
_audit_creation_method 'WinGX routine CIF_UPDATE'
_audit_update_record
;
2015-06-15 deposited with the CCDC.
2015-08-25 downloaded from the CCDC.
;
_cell_angle_alpha 90
_cell_angle_beta 97.072(5)
_cell_angle_gamma 90
_cell_formula_units_Z 4
_cell_length_a 11.8744(7)
_cell_length_b 5.3140(5)
_cell_length_c 23.4934(14)
_cell_measurement_reflns_used 2230
_cell_measurement_temperature 290(2)
_cell_measurement_theta_max 25.4550
_cell_measurement_theta_min 4.0510
_cell_volume 1471.17(19)
_computing_structure_refinement 'SHELXL-2014 (Sheldrick, 2014)'
_diffrn_ambient_temperature 290(2)
_diffrn_detector_area_resol_mean 10.3974
_diffrn_measured_fraction_theta_full 0.989
_diffrn_measured_fraction_theta_max 0.851
_diffrn_measurement_device_type 'SuperNova, Dual, Cu at zero, Atlas'
_diffrn_radiation_monochromator mirror
_diffrn_radiation_source 'SuperNova (Mo) X-ray Source'
_diffrn_radiation_type MoK\a
_diffrn_radiation_wavelength 0.71073
_diffrn_reflns_av_R_equivalents 0.049
_diffrn_reflns_Laue_measured_fraction_full 0.989
_diffrn_reflns_Laue_measured_fraction_max 0.851
_diffrn_reflns_limit_h_max 13
_diffrn_reflns_limit_h_min -12
_diffrn_reflns_limit_k_max 6
_diffrn_reflns_limit_k_min -6
_diffrn_reflns_limit_l_max 29
_diffrn_reflns_limit_l_min -24
_diffrn_reflns_number 7687
_diffrn_reflns_point_group_measured_fraction_full 0.989
_diffrn_reflns_point_group_measured_fraction_max 0.851
_diffrn_reflns_theta_full 25.242
_diffrn_reflns_theta_max 28.231
_diffrn_reflns_theta_min 3.458
_exptl_absorpt_coefficient_mu 0.087
_exptl_absorpt_correction_T_max 1.00000
_exptl_absorpt_correction_T_min 0.76760
_exptl_absorpt_correction_type multi-scan
_exptl_absorpt_process_details
;
CrysAlisPro, Agilent Technologies,
Version 1.171.36.32 (release 02-08-2013 CrysAlis171 .NET)
(compiled Aug  2 2013,16:46:58)
Empirical absorption correction using spherical harmonics,
 implemented in SCALE3 ABSPACK scaling algorithm.
;
_exptl_crystal_colour yellow
_exptl_crystal_density_diffrn 1.32
_exptl_crystal_density_method 'not measured'
_exptl_crystal_description prism
_exptl_crystal_F_000 616
_exptl_crystal_size_max 0.20
_exptl_crystal_size_mid 0.19
_exptl_crystal_size_min 0.16
_refine_diff_density_max 0.171
_refine_diff_density_min -0.186
_refine_diff_density_rms 0.037
_refine_ls_extinction_method none
_refine_ls_goodness_of_fit_ref 1.076
_refine_ls_hydrogen_treatment constr
_refine_ls_matrix_type full
_refine_ls_number_parameters 201
_refine_ls_number_reflns 3086
_refine_ls_number_restraints 0
_refine_ls_restrained_S_all 1.076
_refine_ls_R_factor_all 0.0986
_refine_ls_R_factor_gt 0.0566
_refine_ls_shift/su_max 0
_refine_ls_shift/su_mean 0
_refine_ls_structure_factor_coef Fsqd
_refine_ls_weighting_details 'w=1/[\s^2^(Fo^2^)+(0.0568P)^2^+0.1817P] where P=(Fo^2^+2Fc^2^)/3'
_refine_ls_weighting_scheme calc
_refine_ls_wR_factor_gt 0.1331
_refine_ls_wR_factor_ref 0.1544
_reflns_number_gt 1931
_reflns_number_total 3086
_reflns_threshold_expression 'I > 2\s(I)'
_cod_data_source_file c5ra11858a2.cif
_cod_data_source_block exp_311_rt
_cod_database_code 7221883

loop_
_space_group_symop_operation_xyz
'x, y, z'
'-x, y+1/2, -z+1/2'
'-x, -y, -z'
'x, -y-1/2, z-1/2'

loop_
_atom_site_label
_atom_site_type_symbol
_atom_site_fract_x
_atom_site_fract_y
_atom_site_fract_z
_atom_site_U_iso_or_equiv
_atom_site_adp_type
_atom_site_occupancy
_atom_site_calc_flag
C3 C 0.19561(16) 0.5172(5) 0.54982(9) 0.0499(6) Uani 1 d
C4 C 0.27717(16) 0.4406(5) 0.51348(9) 0.0499(6) Uani 1 d
C5 C 0.33717(16) 0.2496(5) 0.54410(9) 0.0514(6) Uani 1 d
C11 C 0.32491(17) 0.0425(5) 0.63904(9) 0.0529(6) Uani 1 d
C12 C 0.27852(19) 0.0708(6) 0.68973(10) 0.0650(7) Uani 1 d
H12 H 0.2276 0.2006 0.6939 0.078 Uiso 1 calc
C13 C 0.3086(2) -0.0964(6) 0.73442(11) 0.0780(8) Uani 1 d
H13 H 0.2765 -0.0797 0.7684 0.094 Uiso 1 calc
C14 C 0.3852(2) -0.2862(6) 0.72911(11) 0.0751(8) Uani 1 d
H14 H 0.4058 -0.3959 0.7595 0.09 Uiso 1 calc
C15 C 0.4310(2) -0.3123(6) 0.67858(11) 0.0679(7) Uani 1 d
H15 H 0.483 -0.4402 0.6748 0.082 Uiso 1 calc
C16 C 0.40072(18) -0.1510(5) 0.63357(10) 0.0591(6) Uani 1 d
H16 H 0.4313 -0.1721 0.5993 0.071 Uiso 1 calc
C31 C 0.11301(18) 0.7309(5) 0.54375(10) 0.0602(6) Uani 1 d
H31A H 0.0479 0.6845 0.5175 0.09 Uiso 1 calc
H31B H 0.1484 0.8761 0.5294 0.09 Uiso 1 calc
H31C H 0.0897 0.7691 0.5805 0.09 Uiso 1 calc
C41 C 0.31122(17) 0.5183(5) 0.45984(9) 0.0532(6) Uani 1 d
C42 C 0.24538(17) 0.6938(5) 0.42021(8) 0.0518(6) Uani 1 d
C47 C 0.30045(18) 0.8725(5) 0.39116(9) 0.0598(7) Uani 1 d
H47 H 0.3792 0.8834 0.3972 0.072 Uiso 1 calc
C46 C 0.2396(2) 1.0346(6) 0.35336(10) 0.0652(7) Uani 1 d
H46 H 0.2779 1.1574 0.3351 0.078 Uiso 1 calc
C45 C 0.1227(2) 1.0185(5) 0.34203(9) 0.0586(6) Uani 1 d
C44 C 0.06850(18) 0.8363(5) 0.37017(9) 0.0608(7) Uani 1 d
H44 H -0.01 0.821 0.3629 0.073 Uiso 1 calc
C43 C 0.12850(18) 0.6759(5) 0.40894(9) 0.0605(7) Uani 1 d
H43 H 0.0901 0.5547 0.4277 0.073 Uiso 1 calc
C48 C 0.0572(2) 1.1932(6) 0.29977(11) 0.0833(9) Uani 1 d
H48A H 0.0698 1.1474 0.2615 0.125 Uiso 1 calc
H48B H 0.0822 1.363 0.3074 0.125 Uiso 1 calc
H48C H -0.0223 1.1807 0.3034 0.125 Uiso 1 calc
N1 N 0.29243(14) 0.2122(4) 0.59328(7) 0.0510(5) Uani 1 d
N2 N 0.20438(14) 0.3830(4) 0.59695(7) 0.0551(5) Uani 1 d
O5 O 0.42363(12) 0.1211(4) 0.52975(6) 0.0649(5) Uani 1 d
H5 H 0.4391 0.1702 0.4985 0.097 Uiso 1 calc
O41 O 0.40227(12) 0.4283(4) 0.44516(6) 0.0669(5) Uani 1 d

loop_
_atom_site_aniso_label
_atom_site_aniso_U_11
_atom_site_aniso_U_22
_atom_site_aniso_U_33
_atom_site_aniso_U_23
_atom_site_aniso_U_13
_atom_site_aniso_U_12
C3 0.0462(11) 0.0487(16) 0.0546(12) -0.0071(11) 0.0058(8) -0.0090(10)
C4 0.0466(11) 0.0485(16) 0.0551(12) -0.0031(10) 0.0076(8) -0.0065(10)
C5 0.0440(11) 0.0520(16) 0.0597(13) -0.0056(11) 0.0121(9) -0.0051(11)
C11 0.0504(12) 0.0522(18) 0.0557(13) -0.0024(11) 0.0044(9) -0.0104(11)
C12 0.0677(15) 0.065(2) 0.0631(14) 0.0019(13) 0.0118(10) 0.0002(13)
C13 0.0908(19) 0.084(3) 0.0602(15) 0.0058(15) 0.0123(12) 0.0003(17)
C14 0.0806(17) 0.069(2) 0.0729(17) 0.0123(15) -0.0023(12) -0.0061(16)
C15 0.0675(15) 0.057(2) 0.0781(17) 0.0036(14) 0.0039(12) -0.0016(13)
C16 0.0593(13) 0.0513(17) 0.0668(14) 0.0008(13) 0.0080(10) -0.0074(12)
C31 0.0570(13) 0.0548(18) 0.0690(14) -0.0076(12) 0.0085(10) -0.0016(12)
C41 0.0516(12) 0.0502(16) 0.0584(13) -0.0065(11) 0.0089(9) -0.0109(11)
C42 0.0529(12) 0.0509(17) 0.0523(12) -0.0071(11) 0.0094(9) -0.0060(11)
C47 0.0540(13) 0.0644(19) 0.0618(13) -0.0002(13) 0.0107(10) -0.0111(12)
C46 0.0733(16) 0.0586(19) 0.0640(14) 0.0041(13) 0.0095(11) -0.0140(13)
C45 0.0712(15) 0.0532(17) 0.0504(12) -0.0085(11) 0.0035(10) -0.0006(12)
C44 0.0522(13) 0.070(2) 0.0589(13) -0.0032(13) 0.0020(10) -0.0042(12)
C43 0.0566(13) 0.0640(19) 0.0614(13) 0.0008(12) 0.0089(10) -0.0146(12)
C48 0.1015(19) 0.071(2) 0.0716(16) 0.0006(15) -0.0112(13) -0.0003(17)
N1 0.0473(10) 0.0514(14) 0.0547(10) -0.0030(9) 0.0081(7) -0.0040(9)
N2 0.0491(10) 0.0543(14) 0.0626(11) -0.0054(10) 0.0096(7) -0.0028(9)
O5 0.0590(9) 0.0695(13) 0.0689(10) 0.0052(9) 0.0190(7) 0.0089(9)
O41 0.0599(10) 0.0738(15) 0.0700(10) 0.0035(9) 0.0196(7) 0.0050(9)

loop_
_atom_type_symbol
_atom_type_description
_atom_type_scat_dispersion_real
_atom_type_scat_dispersion_imag
_atom_type_scat_source
C C 0.0033 0.0016 'International Tables Vol C Tables 4.2.6.8 and 6.1.1.4'
H H 0 0 'International Tables Vol C Tables 4.2.6.8 and 6.1.1.4'
N N 0.0061 0.0033 'International Tables Vol C Tables 4.2.6.8 and 6.1.1.4'
O O 0.0106 0.006 'International Tables Vol C Tables 4.2.6.8 and 6.1.1.4'

loop_
_geom_angle_atom_site_label_1
_geom_angle_atom_site_label_2
_geom_angle_atom_site_label_3
_geom_angle
N2 C3 C4 111.2(2)
N2 C3 C31 118.48(18)
C4 C3 C31 130.2(2)
C5 C4 C3 103.97(19)
C5 C4 C41 119.0(2)
C3 C4 C41 136.9(2)
O5 C5 N1 123.3(2)
O5 C5 C4 127.98(19)
N1 C5 C4 108.74(19)
C12 C11 C16 119.6(2)
C12 C11 N1 118.9(2)
C16 C11 N1 121.4(2)
C11 C12 C13 119.3(3)
C14 C13 C12 120.8(2)
C15 C14 C13 119.3(3)
C14 C15 C16 120.6(3)
C15 C16 C11 120.2(2)
O41 C41 C4 118.3(2)
O41 C41 C42 118.09(19)
C4 C41 C42 123.6(2)
C47 C42 C43 118.5(2)
C47 C42 C41 120.09(19)
C43 C42 C41 121.3(2)
C46 C47 C42 120.5(2)
C47 C46 C45 121.3(2)
C44 C45 C46 117.9(2)
C44 C45 C48 121.1(2)
C46 C45 C48 120.9(2)
C45 C44 C43 121.2(2)
C44 C43 C42 120.5(2)
C5 N1 N2 109.59(18)
C5 N1 C11 130.2(2)
N2 N1 C11 120.13(17)
C3 N2 N1 106.50(16)

loop_
_geom_bond_atom_site_label_1
_geom_bond_atom_site_label_2
_geom_bond_distance
C3 N2 1.310(3)
C3 C4 1.427(3)
C3 C31 1.496(3)
C4 C5 1.389(3)
C4 C41 1.431(3)
C5 O5 1.311(3)
C5 N1 1.345(3)
C11 C12 1.380(3)
C11 C16 1.383(3)
C11 N1 1.420(3)
C12 C13 1.388(4)
C13 C14 1.374(4)
C14 C15 1.372(4)
C15 C16 1.374(3)
C41 O41 1.268(3)
C41 C42 1.473(3)
C42 C47 1.380(3)
C42 C43 1.384(3)
C47 C46 1.376(3)
C46 C45 1.384(3)
C45 C44 1.376(3)
C45 C48 1.504(4)
C44 C43 1.380(3)
N1 N2 1.395(3)

loop_
_geom_torsion_atom_site_label_1
_geom_torsion_atom_site_label_2
_geom_torsion_atom_site_label_3
_geom_torsion_atom_site_label_4
_geom_torsion
N2 C3 C4 C5 -1.0(2)
C31 C3 C4 C5 173.6(2)
N2 C3 C4 C41 -177.0(2)
C31 C3 C4 C41 -2.3(4)
C3 C4 C5 O5 -178.1(2)
C41 C4 C5 O5 -1.3(4)
C3 C4 C5 N1 1.7(2)
C41 C4 C5 N1 178.56(19)
C16 C11 C12 C13 -0.2(4)
N1 C11 C12 C13 179.1(2)
C11 C12 C13 C14 1.1(4)
C12 C13 C14 C15 -1.0(4)
C13 C14 C15 C16 -0.1(4)
C14 C15 C16 C11 1.1(4)
C12 C11 C16 C15 -0.9(3)
N1 C11 C16 C15 179.8(2)
C5 C4 C41 O41 -7.3(3)
C3 C4 C41 O41 168.1(2)
C5 C4 C41 C42 171.6(2)
C3 C4 C41 C42 -13.0(4)
O41 C41 C42 C47 -40.2(3)
C4 C41 C42 C47 140.9(2)
O41 C41 C42 C43 136.4(2)
C4 C41 C42 C43 -42.5(3)
C43 C42 C47 C46 2.2(4)
C41 C42 C47 C46 179.0(2)
C42 C47 C46 C45 -2.0(4)
C47 C46 C45 C44 0.6(4)
C47 C46 C45 C48 -178.8(2)
C46 C45 C44 C43 0.6(4)
C48 C45 C44 C43 180.0(2)
C45 C44 C43 C42 -0.4(4)
C47 C42 C43 C44 -1.0(3)
C41 C42 C43 C44 -177.7(2)
O5 C5 N1 N2 177.99(19)
C4 C5 N1 N2 -1.9(2)
O5 C5 N1 C11 1.1(4)
C4 C5 N1 C11 -178.7(2)
C12 C11 N1 C5 168.3(2)
C16 C11 N1 C5 -12.4(3)
C12 C11 N1 N2 -8.3(3)
C16 C11 N1 N2 171.03(19)
C4 C3 N2 N1 0.0(2)
C31 C3 N2 N1 -175.42(18)
C5 N1 N2 C3 1.2(2)
C11 N1 N2 C3 178.43(18)
